data_7213025
loop_
_publ_author_name
'Horley, Graeme A.'
'O'Brien, Paul'
'Park, Jin-Ho'
'White, Andrew J. P.'
'Williams, David J.'

_publ_section_title
;
 Deposition of tetragonal \b-In2S3 thin films from
 tris(N,N-diisopropylmonothiocarbamato)indium(III), In(SOCNiPr2)3, by low
 pressure metal-organic chemical vapour deposition
;
_journal_issue 6
_journal_name_full 'Journal of Materials Chemistry'
_journal_page_first 1289
_journal_paper_doi 10.1039/a900503j
_journal_volume 9
_journal_year 1999
_chemical_formula_sum 'C21 H42 In N3 O3 S3'
_chemical_formula_weight 595.58
_chemical_name_systematic
; 
 ? 
;
_space_group_IT_number 2
_symmetry_cell_setting triclinic
_symmetry_space_group_name_Hall '-P 1'
_symmetry_space_group_name_H-M 'P -1'
_atom_sites_solution_hydrogens geom
_atom_sites_solution_primary direct
_atom_sites_solution_secondary difmap
_audit_creation_method SHELXL
_cell_angle_alpha 89.17(2)
_cell_angle_beta 66.16(2)
_cell_angle_gamma 66.034(11)
_cell_formula_units_Z 2
_cell_length_a 10.716(2)
_cell_length_b 12.652(2)
_cell_length_c 12.832(4)
_cell_measurement_reflns_used 21
_cell_measurement_temperature 183(2)
_cell_measurement_theta_max 12.50
_cell_measurement_theta_min 4.85
_cell_volume 1430.6(7)
_computing_cell_refinement 'Siemens XSCANS'
_computing_data_collection 'Siemens XSCANS'
_computing_data_reduction 'Siemens SHELXTL'
_computing_molecular_graphics 'Siemens SHELXTL'
_computing_publication_material 'Siemens SHELXTL'
_computing_structure_refinement 'SHELXL-93 (Sheldrick, 1993)'
_computing_structure_solution 'SHELXS-86 (Sheldrick, 1990)'
_diffrn_ambient_temperature 183(2)
_diffrn_measurement_device 'Siemens P4'
_diffrn_measurement_method '\w scans'
_diffrn_radiation_monochromator graphite
_diffrn_radiation_source 'fine-focus sealed tube'
_diffrn_radiation_type MoK\a
_diffrn_radiation_wavelength 0.71073
_diffrn_reflns_av_R_equivalents 0.0382
_diffrn_reflns_av_sigmaI/netI 0.0557
_diffrn_reflns_limit_h_max 12
_diffrn_reflns_limit_h_min 0
_diffrn_reflns_limit_k_max 14
_diffrn_reflns_limit_k_min -13
_diffrn_reflns_limit_l_max 15
_diffrn_reflns_limit_l_min -13
_diffrn_reflns_number 5320
_diffrn_reflns_theta_max 24.99
_diffrn_reflns_theta_min 1.76
_diffrn_standards_decay_% 4.62
_diffrn_standards_interval_count 97
_diffrn_standards_number 3
_exptl_absorpt_coefficient_mu 1.069
_exptl_absorpt_correction_type none
_exptl_crystal_colour Clear
_exptl_crystal_density_diffrn 1.382
_exptl_crystal_description rhombs
_exptl_crystal_F_000 620
_exptl_crystal_size_max 0.70
_exptl_crystal_size_mid 0.67
_exptl_crystal_size_min 0.57
_refine_diff_density_max 0.770
_refine_diff_density_min -0.481
_refine_diff_density_rms 0.098
_refine_ls_extinction_coef 0.0049(9)
_refine_ls_extinction_expression Fc^*^=kFc[1+0.001xFc^2^\l^3^/sin(2\q)]^-1/4^
_refine_ls_extinction_method SHELXL
_refine_ls_goodness_of_fit_all 1.035
_refine_ls_goodness_of_fit_obs 1.065
_refine_ls_matrix_type full
_refine_ls_number_parameters 281
_refine_ls_number_reflns 4781
_refine_ls_number_restraints 0
_refine_ls_restrained_S_all 1.044
_refine_ls_restrained_S_obs 1.065
_refine_ls_R_factor_all 0.0563
_refine_ls_R_factor_obs 0.0416
_refine_ls_shift/esd_max 0.000
_refine_ls_shift/esd_mean 0.000
_refine_ls_structure_factor_coef Fsqd
_refine_ls_weighting_details 'w=1/[\s^2^(Fo^2^)+(0.0526P)^2^+0.2331P] where P=(Fo^2^+2Fc^2^)/3'
_refine_ls_weighting_scheme calc
_refine_ls_wR_factor_all 0.1024
_refine_ls_wR_factor_obs 0.0944
_reflns_number_observed 4138
_reflns_number_total 5026
_reflns_observed_criterion >2sigma(I)
_cod_data_source_file 900503jsup1.cif
_cod_data_source_block POB9820
_cod_depositor_comments
;
The following automatic conversions were performed:

'_symmetry_cell_setting' value 'Triclinic' changed to 'triclinic'
according to /home/saulius/struct/CIF-dictionaries/cif_core.dic
dictionary named 'cif_core.dic' version 2.4.2 from 2011-04-26.

Automatic conversion script
Id: cif_fix_values 1891 2012-01-12 08:04:46Z andrius 

The following automatic conversions were performed:

'_refine_ls_weighting_scheme' value 'calc
w=1/[\s^2^(Fo^2^)+(0.0526P)^2^+0.2331P] where P=(Fo^2^+2Fc^2^)/3' was
changed to 'calc'. New tag '_refine_ls_weighting_details' was
created. The value of the new tag was set to
'w=1/[\s^2^(Fo^2^)+(0.0526P)^2^+0.2331P] where P=(Fo^2^+2Fc^2^)/3'.

Automatic conversion script
Id: cif_fix_values 3143 2015-03-26 13:38:13Z robertas 
;
_cod_original_cell_volume 1430.7(5)
_cod_original_sg_symbol_H-M P-1
_cod_original_formula_sum 'C21 H42 N3 O3 S3 In'
_cod_database_code 7213025

loop_
_symmetry_equiv_pos_as_xyz
'x, y, z'
'-x, -y, -z'

loop_
_atom_site_aniso_label
_atom_site_aniso_U_11
_atom_site_aniso_U_22
_atom_site_aniso_U_33
_atom_site_aniso_U_23
_atom_site_aniso_U_13
_atom_site_aniso_U_12
In 0.0246(2) 0.0229(2) 0.0238(2) 0.00619(11) -0.01326(13) -0.01060(13)
S1 0.0473(7) 0.0295(6) 0.0282(6) 0.0084(5) -0.0120(5) -0.0217(5)
S2 0.0353(6) 0.0256(5) 0.0301(6) 0.0117(5) -0.0197(5) -0.0178(5)
S3 0.0284(6) 0.0293(6) 0.0361(6) 0.0141(5) -0.0159(5) -0.0136(5)
O1 0.033(2) 0.027(2) 0.022(2) 0.0061(12) -0.0076(13) -0.0120(14)
C1 0.024(2) 0.029(2) 0.026(2) 0.006(2) -0.013(2) -0.014(2)
N1 0.027(2) 0.029(2) 0.022(2) 0.007(2) -0.009(2) -0.014(2)
O2 0.045(2) 0.027(2) 0.033(2) 0.0108(13) -0.026(2) -0.0204(14)
C2 0.023(2) 0.025(2) 0.029(2) 0.004(2) -0.013(2) -0.009(2)
N2 0.041(2) 0.025(2) 0.029(2) 0.010(2) -0.023(2) -0.019(2)
O3 0.029(2) 0.031(2) 0.046(2) 0.0167(14) -0.0246(15) -0.0154(14)
C3 0.030(2) 0.031(2) 0.028(2) 0.008(2) -0.017(2) -0.014(2)
N3 0.029(2) 0.027(2) 0.040(2) 0.010(2) -0.022(2) -0.013(2)
C4 0.035(3) 0.034(2) 0.021(2) 0.007(2) -0.007(2) -0.015(2)
C5 0.046(3) 0.069(4) 0.036(3) 0.015(3) -0.021(3) -0.026(3)
C6 0.035(3) 0.098(5) 0.039(3) 0.020(3) -0.016(3) -0.025(3)
C7 0.034(3) 0.023(2) 0.026(2) 0.003(2) -0.008(2) -0.005(2)
C8 0.047(3) 0.034(3) 0.050(3) 0.013(2) -0.021(3) -0.021(2)
C9 0.044(3) 0.046(3) 0.036(3) 0.018(2) -0.017(2) -0.006(2)
C10 0.052(3) 0.033(2) 0.036(3) 0.019(2) -0.030(2) -0.024(2)
C11 0.055(3) 0.033(3) 0.055(3) 0.018(2) -0.035(3) -0.018(2)
C12 0.063(4) 0.048(3) 0.033(3) 0.018(2) -0.018(3) -0.036(3)
C13 0.047(3) 0.033(2) 0.038(3) 0.013(2) -0.030(2) -0.024(2)
C14 0.049(3) 0.072(4) 0.051(3) 0.009(3) -0.024(3) -0.042(3)
C15 0.053(3) 0.035(3) 0.043(3) 0.004(2) -0.029(3) -0.018(2)
C16 0.044(3) 0.033(3) 0.053(3) 0.021(2) -0.035(3) -0.019(2)
C17 0.067(4) 0.032(3) 0.076(4) 0.017(3) -0.052(3) -0.024(3)
C18 0.064(4) 0.048(3) 0.047(3) 0.027(3) -0.033(3) -0.031(3)
C19 0.027(2) 0.038(3) 0.046(3) 0.015(2) -0.020(2) -0.012(2)
C20 0.041(3) 0.103(5) 0.048(4) -0.005(4) -0.006(3) -0.029(4)
C21 0.045(3) 0.048(3) 0.060(4) 0.006(3) -0.029(3) -0.024(3)

loop_
_atom_site_label
_atom_site_type_symbol
_atom_site_fract_x
_atom_site_fract_y
_atom_site_fract_z
_atom_site_U_iso_or_equiv
_atom_site_thermal_displace_type
_atom_site_occupancy
_atom_site_calc_flag
_atom_site_refinement_flags
In In 0.49106(3) 0.25782(3) 0.25199(3) 0.02272(13) Uani 1 d .
S1 S 0.66353(14) 0.22340(10) 0.04115(10) 0.0348(3) Uani 1 d .
S2 S 0.56868(13) 0.35988(9) 0.36297(9) 0.0268(3) Uani 1 d .
S3 S 0.22607(13) 0.28469(10) 0.32129(10) 0.0303(3) Uani 1 d .
O1 O 0.6082(3) 0.0667(2) 0.1583(2) 0.0289(7) Uani 1 d .
C1 C 0.6857(5) 0.0802(4) 0.0591(4) 0.0248(9) Uani 1 d .
N1 N 0.7799(4) -0.0110(3) -0.0287(3) 0.0263(8) Uani 1 d .
O2 O 0.5465(4) 0.1648(2) 0.3915(3) 0.0300(7) Uani 1 d .
C2 C 0.5784(5) 0.2365(4) 0.4306(4) 0.0252(9) Uani 1 d .
N2 N 0.6156(4) 0.2218(3) 0.5189(3) 0.0273(8) Uani 1 d .
O3 O 0.3236(3) 0.4351(3) 0.2264(3) 0.0313(7) Uani 1 d .
C3 C 0.2120(5) 0.4119(4) 0.2579(4) 0.0276(10) Uani 1 d .
N3 N 0.0894(4) 0.4778(3) 0.2419(3) 0.0295(8) Uani 1 d .
C4 C 0.8757(5) 0.0041(4) -0.1440(4) 0.0319(10) Uani 1 d .
H4A H 0.8610(5) 0.0874(4) -0.1368(4) 0.038 Uiso 1 calc R
C5 C 0.8246(6) -0.0142(5) -0.2331(4) 0.0489(14) Uani 1 d .
H5A H 0.7164(6) 0.0380(5) -0.2060(4) 0.073 Uiso 1 calc R
H5B H 0.8413(6) -0.0962(5) -0.2446(4) 0.073 Uiso 1 calc R
H5C H 0.8829(6) 0.0035(5) -0.3065(4) 0.073 Uiso 1 calc R
C6 C 1.0430(6) -0.0742(6) -0.1802(5) 0.059(2) Uani 1 d .
H6A H 1.0708(6) -0.0592(6) -0.1199(5) 0.088 Uiso 1 calc R
H6B H 1.1039(6) -0.0572(6) -0.2530(5) 0.088 Uiso 1 calc R
H6C H 1.0623(6) -0.1568(6) -0.1911(5) 0.088 Uiso 1 calc R
C7 C 0.7933(5) -0.1303(4) -0.0140(4) 0.0326(11) Uani 1 d .
H7A H 0.8666(5) -0.1822(4) -0.0912(4) 0.039 Uiso 1 calc R
C8 C 0.6462(6) -0.1393(4) 0.0183(5) 0.0429(12) Uani 1 d .
H8A H 0.6061(6) -0.1083(4) -0.0378(5) 0.064 Uiso 1 calc R
H8B H 0.5724(6) -0.0937(4) 0.0959(5) 0.064 Uiso 1 calc R
H8C H 0.6647(6) -0.2219(4) 0.0175(5) 0.064 Uiso 1 calc R
C9 C 0.8637(6) -0.1769(5) 0.0691(4) 0.0476(14) Uani 1 d .
H9A H 0.9583(6) -0.1690(5) 0.0442(4) 0.071 Uiso 1 calc R
H9B H 0.8852(6) -0.2600(5) 0.0690(4) 0.071 Uiso 1 calc R
H9C H 0.7928(6) -0.1318(5) 0.1474(4) 0.071 Uiso 1 calc R
C10 C 0.6288(6) 0.1136(4) 0.5714(4) 0.0343(11) Uani 1 d .
H10A H 0.6617(6) 0.1194(4) 0.6330(4) 0.041 Uiso 1 calc R
C11 C 0.7507(6) 0.0012(4) 0.4867(5) 0.0443(13) Uani 1 d .
H11A H 0.8467(6) 0.0075(4) 0.4503(5) 0.066 Uiso 1 calc R
H11B H 0.7207(6) -0.0114(4) 0.4270(5) 0.066 Uiso 1 calc R
H11C H 0.7635(6) -0.0653(4) 0.5281(5) 0.066 Uiso 1 calc R
C12 C 0.4746(6) 0.1131(5) 0.6330(4) 0.0450(13) Uani 1 d .
H12A H 0.4016(6) 0.1879(5) 0.6861(4) 0.067 Uiso 1 calc R
H12B H 0.4828(6) 0.0484(5) 0.6768(4) 0.067 Uiso 1 calc R
H12C H 0.4400(6) 0.1024(5) 0.5757(4) 0.067 Uiso 1 calc R
C13 C 0.6534(5) 0.3062(4) 0.5627(4) 0.0330(11) Uani 1 d .
H13A H 0.6228(5) 0.3778(4) 0.5273(4) 0.040 Uiso 1 calc R
C14 C 0.8228(6) 0.2568(5) 0.5231(5) 0.0510(14) Uani 1 d .
H14A H 0.8752(6) 0.2333(5) 0.4386(5) 0.077 Uiso 1 calc R
H14B H 0.8562(6) 0.1881(5) 0.5588(5) 0.077 Uiso 1 calc R
H14C H 0.8469(6) 0.3168(5) 0.5463(5) 0.077 Uiso 1 calc R
C15 C 0.5644(6) 0.3446(4) 0.6930(4) 0.0414(12) Uani 1 d .
H15A H 0.4557(6) 0.3758(4) 0.7143(4) 0.062 Uiso 1 calc R
H15B H 0.5854(6) 0.4057(4) 0.7183(4) 0.062 Uiso 1 calc R
H15C H 0.5947(6) 0.2769(4) 0.7307(4) 0.062 Uiso 1 calc R
C16 C 0.0862(6) 0.5782(4) 0.1797(4) 0.0376(12) Uani 1 d .
H16A H -0.0137(6) 0.6129(4) 0.1760(4) 0.045 Uiso 1 calc R
C17 C 0.0894(7) 0.6753(4) 0.2444(5) 0.0502(15) Uani 1 d .
H17A H 0.0092(7) 0.6981(4) 0.3239(5) 0.075 Uiso 1 calc R
H17B H 0.0729(7) 0.7434(4) 0.2053(5) 0.075 Uiso 1 calc R
H17C H 0.1883(7) 0.6473(4) 0.2460(5) 0.075 Uiso 1 calc R
C18 C 0.2069(6) 0.5366(5) 0.0551(5) 0.0478(14) Uani 1 d .
H18A H 0.1988(6) 0.4739(5) 0.0181(5) 0.072 Uiso 1 calc R
H18B H 0.3076(6) 0.5064(5) 0.0537(5) 0.072 Uiso 1 calc R
H18C H 0.1922(6) 0.6025(5) 0.0130(5) 0.072 Uiso 1 calc R
C19 C -0.0461(5) 0.4553(4) 0.2855(4) 0.0363(11) Uani 1 d .
H19A H -0.0195(5) 0.3789(4) 0.3141(4) 0.044 Uiso 1 calc R
C20 C -0.1772(7) 0.5488(6) 0.3860(5) 0.069(2) Uani 1 d .
H20A H -0.1458(7) 0.5555(6) 0.4466(5) 0.104 Uiso 1 calc R
H20B H -0.2620(7) 0.5274(6) 0.4172(5) 0.104 Uiso 1 calc R
H20C H -0.2093(7) 0.6242(6) 0.3598(5) 0.104 Uiso 1 calc R
C21 C -0.0910(6) 0.4421(5) 0.1887(5) 0.0473(13) Uani 1 d .
H21A H -0.0039(6) 0.3809(5) 0.1244(5) 0.071 Uiso 1 calc R
H21B H -0.1225(6) 0.5169(5) 0.1612(5) 0.071 Uiso 1 calc R
H21C H -0.1752(6) 0.4201(5) 0.2186(5) 0.071 Uiso 1 calc R

loop_
_atom_type_symbol
_atom_type_description
_atom_type_scat_dispersion_real
_atom_type_scat_dispersion_imag
_atom_type_scat_source
C C 0.0033 0.0016 'International Tables Vol C Tables 4.2.6.8 and 6.1.1.4'
H H 0.0000 0.0000 'International Tables Vol C Tables 4.2.6.8 and 6.1.1.4'
N N 0.0061 0.0033 'International Tables Vol C Tables 4.2.6.8 and 6.1.1.4'
O O 0.0106 0.0060 'International Tables Vol C Tables 4.2.6.8 and 6.1.1.4'
S S 0.1246 0.1234 'International Tables Vol C Tables 4.2.6.8 and 6.1.1.4'
In In -0.7276 1.3100 'International Tables Vol C Tables 4.2.6.8 and 6.1.1.4'

loop_
_geom_angle_atom_site_label_1
_geom_angle_atom_site_label_2
_geom_angle_atom_site_label_3
_geom_angle
O2 In O1 80.84(10)
O2 In O3 141.78(11)
O1 In O3 133.18(11)
O2 In S3 99.22(9)
O1 In S3 97.06(8)
O3 In S3 64.76(8)
O2 In S1 127.92(9)
O1 In S1 65.06(8)
O3 In S1 87.80(9)
S3 In S1 122.05(4)
O2 In S2 65.17(8)
O1 In S2 130.13(8)
O3 In S2 93.40(8)
S3 In S2 122.56(4)
S1 In S2 108.24(4)
C1 S1 In 79.30(14)
C2 S2 In 79.13(14)
C3 S3 In 80.45(15)
C1 O1 In 98.4(2)
O1 C1 N1 121.3(4)
O1 C1 S1 117.1(3)
N1 C1 S1 121.6(3)
C1 N1 C7 121.2(3)
C1 N1 C4 121.2(4)
C7 N1 C4 117.6(3)
C2 O2 In 99.5(2)
O2 C2 N2 122.7(4)
O2 C2 S2 116.2(3)
N2 C2 S2 121.1(3)
C2 N2 C13 121.7(4)
C2 N2 C10 119.8(4)
C13 N2 C10 118.4(3)
C3 O3 In 97.0(2)
O3 C3 N3 122.0(4)
O3 C3 S3 116.8(3)
N3 C3 S3 121.2(3)
C3 N3 C19 122.1(4)
C3 N3 C16 119.9(4)
C19 N3 C16 118.0(3)
N1 C4 C5 110.9(4)
N1 C4 C6 111.3(4)
C5 C4 C6 112.5(4)
N1 C7 C8 113.2(4)
N1 C7 C9 110.8(4)
C8 C7 C9 112.9(4)
N2 C10 C11 113.2(4)
N2 C10 C12 110.8(4)
C11 C10 C12 113.8(4)
N2 C13 C14 110.5(4)
N2 C13 C15 111.6(4)
C14 C13 C15 112.5(4)
N3 C16 C17 112.9(4)
N3 C16 C18 111.3(4)
C17 C16 C18 113.5(5)
N3 C19 C20 111.6(4)
N3 C19 C21 111.5(4)
C20 C19 C21 111.0(4)

loop_
_geom_bond_atom_site_label_1
_geom_bond_atom_site_label_2
_geom_bond_distance
In O2 2.274(3)
In O1 2.295(3)
In O3 2.355(3)
In S3 2.4807(13)
In S1 2.5029(14)
In S2 2.5041(12)
S1 C1 1.754(4)
S2 C2 1.761(4)
S3 C3 1.772(4)
O1 C1 1.262(5)
C1 N1 1.339(5)
N1 C7 1.474(5)
N1 C4 1.485(5)
O2 C2 1.262(5)
C2 N2 1.334(5)
N2 C13 1.474(5)
N2 C10 1.496(5)
O3 C3 1.253(5)
C3 N3 1.336(5)
N3 C19 1.476(6)
N3 C16 1.487(5)
C4 C5 1.509(7)
C4 C6 1.520(7)
C7 C8 1.512(7)
C7 C9 1.524(6)
C10 C11 1.517(7)
C10 C12 1.519(7)
C13 C14 1.513(7)
C13 C15 1.517(7)
C16 C17 1.512(7)
C16 C18 1.519(7)
C19 C20 1.506(7)
C19 C21 1.535(7)
